data_7129142
loop_
_publ_author_name
'Berntsen, Linn Neerbye'
'Nordb\/o Solvi, Thomas'
'S\/ornes, Kristian'
'Wragg, David S.'
'Sandtorv, Alexander Harald H.'

_publ_section_title
;
 Cu-catalyzed C(sp2)-N-bond coupling of boronic acids and cyclic imides
;
_journal_name_full 'Chemical Communications'
_journal_paper_doi 10.1039/D1CC04356K
_journal_year 2021
_chemical_formula_moiety 'C13 H11 N O2'
_chemical_formula_sum 'C13 H11 N O2'
_chemical_formula_weight 213.23
_chemical_name_systematic N-(1,1-cyclopentenyl)phthalimide
_space_group_crystal_system monoclinic
_space_group_IT_number 14
_space_group_name_Hall '-P 2ybc'
_space_group_name_H-M_alt 'P 1 21/c 1'
_atom_sites_solution_hydrogens geom
_atom_sites_solution_primary dual
_audit_creation_date 2021-02-14
_audit_creation_method
;
Olex2 1.3
(compiled 2020.11.12 svn.r5f609507 for OlexSys, GUI svn.r6257)
;
_audit_update_record
;
2021-07-27 deposited with the CCDC.	2021-10-19 downloaded from the CCDC.
;
_cell_angle_alpha 90
_cell_angle_beta 101.078(3)
_cell_angle_gamma 90
_cell_formula_units_Z 4
_cell_length_a 11.9019(13)
_cell_length_b 11.4470(13)
_cell_length_c 7.4837(8)
_cell_measurement_reflns_used 9691
_cell_measurement_temperature 103.7
_cell_measurement_theta_max 33.09
_cell_measurement_theta_min 2.49
_cell_volume 1000.59(19)
_computing_cell_refinement 'SAINT V8.40A (Bruker, 2019)'
_computing_data_reduction 'SAINT V8.40A (Bruker, 2019)'
_computing_molecular_graphics 'Olex2 1.3 (Dolomanov et al., 2009)'
_computing_publication_material 'Olex2 1.3 (Dolomanov et al., 2009)'
_computing_structure_refinement 'XL  (Sheldrick, 2008)'
_computing_structure_solution 'SHELXT 2014/5 (Sheldrick, 2014)'
_diffrn_ambient_temperature 103.7
_diffrn_detector 'Bruker Photon 100 area detector'
_diffrn_detector_area_resol_mean 10.42
_diffrn_detector_type 'CMOS area detector'
_diffrn_measured_fraction_theta_full 0.998
_diffrn_measured_fraction_theta_max 0.999
_diffrn_measurement_device 'three-circle diffractometer'
_diffrn_measurement_device_type 'Bruker D8 Venture'
_diffrn_measurement_method '\w and \f shutterless scans'
_diffrn_radiation_monochromator 'mirror optics'
_diffrn_radiation_probe x-ray
_diffrn_radiation_type MoK\a
_diffrn_radiation_wavelength 0.71073
_diffrn_reflns_av_R_equivalents 0.0354
_diffrn_reflns_av_unetI/netI 0.0217
_diffrn_reflns_Laue_measured_fraction_full 0.998
_diffrn_reflns_Laue_measured_fraction_max 0.999
_diffrn_reflns_limit_h_max 16
_diffrn_reflns_limit_h_min -17
_diffrn_reflns_limit_k_max 16
_diffrn_reflns_limit_k_min -16
_diffrn_reflns_limit_l_max 10
_diffrn_reflns_limit_l_min -10
_diffrn_reflns_number 20966
_diffrn_reflns_point_group_measured_fraction_full 0.998
_diffrn_reflns_point_group_measured_fraction_max 0.999
_diffrn_reflns_theta_full 25.242
_diffrn_reflns_theta_max 30.504
_diffrn_reflns_theta_min 2.491
_diffrn_source 'microfocus sealed X-ray tube'
_diffrn_source_current 1.0
_diffrn_source_power 0.05
_diffrn_source_type 'Incoatec I\ms'
_diffrn_source_voltage 50.0
_diffrn_standards_number 0
_exptl_absorpt_coefficient_mu 0.096
_exptl_absorpt_correction_T_max 0.7465
_exptl_absorpt_correction_T_min 0.6902
_exptl_absorpt_correction_type multi-scan
_exptl_absorpt_process_details
;
SADABS-2016/2 (Bruker,2016/2) was used for absorption correction.
wR2(int) was 0.1423 before and 0.0467 after correction.
The Ratio of minimum to maximum transmission is 0.9246.
The \l/2 correction factor is Not present.
;
_exptl_crystal_colour colourless
_exptl_crystal_colour_primary colourless
_exptl_crystal_density_diffrn 1.415
_exptl_crystal_description plate
_exptl_crystal_F_000 448
_exptl_crystal_size_max 0.7
_exptl_crystal_size_mid 0.5
_exptl_crystal_size_min 0.1
_refine_diff_density_max 0.423
_refine_diff_density_min -0.502
_refine_diff_density_rms 0.060
_refine_ls_extinction_method none
_refine_ls_goodness_of_fit_ref 1.046
_refine_ls_hydrogen_treatment constr
_refine_ls_matrix_type full
_refine_ls_number_parameters 145
_refine_ls_number_reflns 3055
_refine_ls_number_restraints 0
_refine_ls_restrained_S_all 1.046
_refine_ls_R_factor_all 0.0549
_refine_ls_R_factor_gt 0.0461
_refine_ls_shift/su_max 0.000
_refine_ls_shift/su_mean 0.000
_refine_ls_structure_factor_coef Fsqd
_refine_ls_weighting_details 'w=1/[\s^2^(Fo^2^)+(0.0709P)^2^+0.4322P] where P=(Fo^2^+2Fc^2^)/3'
_refine_ls_weighting_scheme calc
_refine_ls_wR_factor_gt 0.1215
_refine_ls_wR_factor_ref 0.1272
_reflns_Friedel_coverage 0.000
_reflns_number_gt 2616
_reflns_number_total 3055
_reflns_threshold_expression 'I > 2\s(I)'
_cod_data_source_file d1cc04356k2.cif
_cod_data_source_block LNB348
_cod_database_code 7129142
_shelx_shelxl_version_number 2018/3
_shelx_space_group_comment
;
The symmetry employed for this shelxl refinement is uniquely defined
by the following loop, which should always be used as a source of
symmetry information in preference to the above space-group names.
They are only intended as comments.
;
_shelx_estimated_absorpt_t_max 0.990
_shelx_estimated_absorpt_t_min 0.936
_olex2_refinement_description
;
1. Fixed Uiso
 At 1.2 times of:
  All C(H) groups, All C(H,H) groups
2.a Secondary CH2 refined with riding coordinates:
 C11(H11A,H11B), C10(H10A,H10B), C12(H12A,H12B)
2.b Aromatic/amide H refined with riding coordinates:
 C3(H3), C4(H4), C5(H5), C6(H6), C13(H13)
;
_olex2_date_sample_data_collection 2021-02-12
_olex2_date_sample_submission 2021-02-02
_olex2_exptl_crystal_mounting_method 'Frozen on a Mitegen cryoloop in Paretone oil.'
_olex2_submission_original_sample_id LNB348
_olex2_submission_special_instructions 'No special instructions were received'

loop_
_space_group_symop_operation_xyz
'x, y, z'
'-x, y+1/2, -z+1/2'
'-x, -y, -z'
'x, -y-1/2, z-1/2'

loop_
_atom_site_label
_atom_site_type_symbol
_atom_site_fract_x
_atom_site_fract_y
_atom_site_fract_z
_atom_site_U_iso_or_equiv
_atom_site_adp_type
_atom_site_occupancy
_atom_site_site_symmetry_order
_atom_site_calc_flag
_atom_site_refinement_flags_posn
_atom_site_refinement_flags_adp
_atom_site_refinement_flags_occupancy
_atom_site_disorder_assembly
_atom_site_disorder_group
O1 O 0.29156(7) 0.56810(7) 0.11260(12) 0.01727(19) Uani 1 1 d . . . . .
O2 O 0.29912(7) 0.23944(8) 0.46716(13) 0.0226(2) Uani 1 1 d . . . . .
N1 N 0.26323(7) 0.40806(8) 0.29110(12) 0.01174(19) Uani 1 1 d . . . . .
C11 C -0.05066(11) 0.35614(12) 0.2376(3) 0.0320(3) Uani 1 1 d . . . . .
H11A H -0.084672 0.326604 0.339625 0.038 Uiso 1 1 calc R U . . .
H11B H -0.098774 0.329825 0.121692 0.038 Uiso 1 1 calc R U . . .
C10 C 0.06994(11) 0.31133(12) 0.2535(2) 0.0284(3) Uani 1 1 d . . . . .
H10A H 0.090704 0.259968 0.361195 0.034 Uiso 1 1 calc R U . . .
H10B H 0.077761 0.266477 0.143412 0.034 Uiso 1 1 calc R U . . .
C9 C 0.14290(9) 0.41431(9) 0.27234(15) 0.0126(2) Uani 1 1 d . . . . .
C1 C 0.32915(9) 0.48734(9) 0.20934(14) 0.0116(2) Uani 1 1 d . . . . .
C2 C 0.45024(9) 0.44933(9) 0.26719(14) 0.0116(2) Uani 1 1 d . . . . .
C3 C 0.55006(9) 0.49852(10) 0.23251(15) 0.0146(2) Uani 1 1 d . . . . .
H3 H 0.548750 0.567261 0.161013 0.018 Uiso 1 1 calc R U . . .
C4 C 0.65322(9) 0.44268(10) 0.30729(16) 0.0166(2) Uani 1 1 d . . . . .
H4 H 0.723375 0.473912 0.285787 0.020 Uiso 1 1 calc R U . . .
C12 C -0.04367(10) 0.49042(11) 0.24334(17) 0.0188(2) Uani 1 1 d . . . . .
H12A H -0.087060 0.524740 0.129295 0.023 Uiso 1 1 calc R U . . .
H12B H -0.074629 0.521601 0.347412 0.023 Uiso 1 1 calc R U . . .
C5 C 0.65460(9) 0.34213(10) 0.41263(16) 0.0167(2) Uani 1 1 d . . . . .
H5 H 0.725675 0.305763 0.461072 0.020 Uiso 1 1 calc R U . . .
C6 C 0.55341(9) 0.29378(10) 0.44836(15) 0.0153(2) Uani 1 1 d . . . . .
H6 H 0.554166 0.225786 0.521368 0.018 Uiso 1 1 calc R U . . .
C7 C 0.45188(9) 0.34925(9) 0.37274(14) 0.0122(2) Uani 1 1 d . . . . .
C8 C 0.33255(9) 0.32024(10) 0.38758(15) 0.0136(2) Uani 1 1 d . . . . .
C13 C 0.08266(10) 0.51703(11) 0.26501(18) 0.0210(3) Uani 1 1 d . . . . .
H13 H 0.115280 0.593038 0.272397 0.025 Uiso 1 1 calc R U . . .

loop_
_atom_site_aniso_label
_atom_site_aniso_U_11
_atom_site_aniso_U_22
_atom_site_aniso_U_33
_atom_site_aniso_U_23
_atom_site_aniso_U_13
_atom_site_aniso_U_12
O1 0.0144(4) 0.0154(4) 0.0217(4) 0.0063(3) 0.0028(3) 0.0002(3)
O2 0.0186(4) 0.0220(4) 0.0278(5) 0.0133(4) 0.0057(3) 0.0005(3)
N1 0.0103(4) 0.0115(4) 0.0140(4) 0.0020(3) 0.0037(3) 0.0000(3)
C11 0.0121(5) 0.0198(6) 0.0628(10) 0.0064(6) 0.0037(6) -0.0029(4)
C10 0.0142(5) 0.0211(6) 0.0502(9) -0.0017(6) 0.0071(5) -0.0035(4)
C9 0.0104(4) 0.0138(5) 0.0140(5) 0.0003(4) 0.0034(3) -0.0005(3)
C1 0.0114(4) 0.0112(4) 0.0122(4) -0.0006(3) 0.0025(3) -0.0013(3)
C2 0.0110(4) 0.0118(4) 0.0118(4) -0.0016(3) 0.0016(3) -0.0001(3)
C3 0.0130(5) 0.0155(5) 0.0154(5) -0.0013(4) 0.0030(4) -0.0018(4)
C4 0.0113(5) 0.0193(5) 0.0189(5) -0.0048(4) 0.0025(4) -0.0019(4)
C12 0.0120(5) 0.0192(5) 0.0246(6) 0.0013(4) 0.0021(4) 0.0005(4)
C5 0.0119(5) 0.0180(5) 0.0186(5) -0.0047(4) -0.0009(4) 0.0024(4)
C6 0.0150(5) 0.0143(5) 0.0157(5) -0.0010(4) 0.0006(4) 0.0024(4)
C7 0.0118(4) 0.0127(5) 0.0118(4) -0.0011(4) 0.0018(3) 0.0004(3)
C8 0.0132(5) 0.0135(5) 0.0138(5) 0.0014(4) 0.0024(4) 0.0014(4)
C13 0.0131(5) 0.0206(5) 0.0303(6) -0.0031(5) 0.0065(4) -0.0026(4)

loop_
_atom_type_symbol
_atom_type_description
_atom_type_scat_dispersion_real
_atom_type_scat_dispersion_imag
_atom_type_scat_source
C C 0.0033 0.0016 'International Tables Vol C Tables 4.2.6.8 and 6.1.1.4'
H H 0.0000 0.0000 'International Tables Vol C Tables 4.2.6.8 and 6.1.1.4'
N N 0.0061 0.0033 'International Tables Vol C Tables 4.2.6.8 and 6.1.1.4'
O O 0.0106 0.0060 'International Tables Vol C Tables 4.2.6.8 and 6.1.1.4'

loop_
_geom_angle_atom_site_label_1
_geom_angle_atom_site_label_2
_geom_angle_atom_site_label_3
_geom_angle
_geom_angle_site_symmetry_1
_geom_angle_site_symmetry_3
_geom_angle_publ_flag
C1 N1 C9 124.09(9) . . ?
C8 N1 C9 124.71(9) . . ?
C8 N1 C1 111.16(9) . . ?
H11A C11 H11B 108.6 . . ?
C10 C11 H11A 110.3 . . ?
C10 C11 H11B 110.3 . . ?
C10 C11 C12 106.98(10) . . ?
C12 C11 H11A 110.3 . . ?
C12 C11 H11B 110.3 . . ?
C11 C10 H10A 110.6 . . ?
C11 C10 H10B 110.6 . . ?
H10A C10 H10B 108.7 . . ?
C9 C10 C11 105.87(11) . . ?
C9 C10 H10A 110.6 . . ?
C9 C10 H10B 110.6 . . ?
N1 C9 C10 122.89(10) . . ?
C13 C9 N1 123.96(10) . . ?
C13 C9 C10 113.12(10) . . ?
O1 C1 N1 125.40(10) . . ?
O1 C1 C2 128.73(10) . . ?
N1 C1 C2 105.87(9) . . ?
C3 C2 C1 130.17(10) . . ?
C3 C2 C7 121.56(10) . . ?
C7 C2 C1 108.27(9) . . ?
C2 C3 H3 121.4 . . ?
C2 C3 C4 117.21(10) . . ?
C4 C3 H3 121.4 . . ?
C3 C4 H4 119.4 . . ?
C5 C4 C3 121.11(10) . . ?
C5 C4 H4 119.4 . . ?
C11 C12 H12A 110.8 . . ?
C11 C12 H12B 110.8 . . ?
H12A C12 H12B 108.9 . . ?
C13 C12 C11 104.56(10) . . ?
C13 C12 H12A 110.8 . . ?
C13 C12 H12B 110.8 . . ?
C4 C5 H5 119.4 . . ?
C4 C5 C6 121.24(10) . . ?
C6 C5 H5 119.4 . . ?
C5 C6 H6 121.4 . . ?
C7 C6 C5 117.15(10) . . ?
C7 C6 H6 121.4 . . ?
C2 C7 C8 108.54(9) . . ?
C6 C7 C2 121.72(10) . . ?
C6 C7 C8 129.73(10) . . ?
O2 C8 N1 125.68(10) . . ?
O2 C8 C7 128.24(10) . . ?
N1 C8 C7 106.07(9) . . ?
C9 C13 C12 109.43(10) . . ?
C9 C13 H13 125.3 . . ?
C12 C13 H13 125.3 . . ?

loop_
_geom_bond_atom_site_label_1
_geom_bond_atom_site_label_2
_geom_bond_distance
_geom_bond_site_symmetry_2
_geom_bond_publ_flag
O1 C1 1.2061(13) . ?
O2 C8 1.2081(14) . ?
N1 C9 1.4137(13) . ?
N1 C1 1.4134(13) . ?
N1 C8 1.4084(14) . ?
C11 H11A 0.9900 . ?
C11 H11B 0.9900 . ?
C11 C10 1.5073(18) . ?
C11 C12 1.5395(18) . ?
C10 H10A 0.9900 . ?
C10 H10B 0.9900 . ?
C10 C9 1.4549(16) . ?
C9 C13 1.3728(16) . ?
C1 C2 1.4879(14) . ?
C2 C3 1.3836(14) . ?
C2 C7 1.3896(15) . ?
C3 H3 0.9500 . ?
C3 C4 1.4019(15) . ?
C4 H4 0.9500 . ?
C4 C5 1.3934(17) . ?
C12 H12A 0.9900 . ?
C12 H12B 0.9900 . ?
C12 C13 1.5120(16) . ?
C5 H5 0.9500 . ?
C5 C6 1.3971(16) . ?
C6 H6 0.9500 . ?
C6 C7 1.3859(15) . ?
C7 C8 1.4834(15) . ?
C13 H13 0.9500 . ?

loop_
_geom_torsion_atom_site_label_1
_geom_torsion_atom_site_label_2
_geom_torsion_atom_site_label_3
_geom_torsion_atom_site_label_4
_geom_torsion
_geom_torsion_site_symmetry_1
_geom_torsion_site_symmetry_2
_geom_torsion_site_symmetry_3
_geom_torsion_site_symmetry_4
_geom_torsion_publ_flag
O1 C1 C2 C3 3.11(19) . . . . ?
O1 C1 C2 C7 -177.67(11) . . . . ?
N1 C9 C13 C12 179.61(10) . . . . ?
N1 C1 C2 C3 -177.13(11) . . . . ?
N1 C1 C2 C7 2.09(11) . . . . ?
C11 C10 C9 N1 179.94(11) . . . . ?
C11 C10 C9 C13 -1.73(17) . . . . ?
C11 C12 C13 C9 -0.32(15) . . . . ?
C10 C11 C12 C13 -0.71(16) . . . . ?
C10 C9 C13 C12 1.30(16) . . . . ?
C9 N1 C1 O1 -1.12(17) . . . . ?
C9 N1 C1 C2 179.11(9) . . . . ?
C9 N1 C8 O2 -0.30(18) . . . . ?
C9 N1 C8 C7 -179.41(9) . . . . ?
C1 N1 C9 C10 141.53(12) . . . . ?
C1 N1 C9 C13 -36.62(17) . . . . ?
C1 N1 C8 O2 -178.17(11) . . . . ?
C1 N1 C8 C7 2.72(12) . . . . ?
C1 C2 C3 C4 179.57(10) . . . . ?
C1 C2 C7 C6 -179.32(10) . . . . ?
C1 C2 C7 C8 -0.48(12) . . . . ?
C2 C3 C4 C5 -0.25(16) . . . . ?
C2 C7 C8 O2 179.61(12) . . . . ?
C2 C7 C8 N1 -1.31(12) . . . . ?
C3 C2 C7 C6 -0.02(16) . . . . ?
C3 C2 C7 C8 178.82(10) . . . . ?
C3 C4 C5 C6 -0.37(17) . . . . ?
C4 C5 C6 C7 0.78(16) . . . . ?
C12 C11 C10 C9 1.42(17) . . . . ?
C5 C6 C7 C2 -0.59(16) . . . . ?
C5 C6 C7 C8 -179.16(10) . . . . ?
C6 C7 C8 O2 -1.7(2) . . . . ?
C6 C7 C8 N1 177.40(11) . . . . ?
C7 C2 C3 C4 0.45(16) . . . . ?
C8 N1 C9 C10 -36.08(17) . . . . ?
C8 N1 C9 C13 145.77(12) . . . . ?
C8 N1 C1 O1 176.77(11) . . . . ?
C8 N1 C1 C2 -3.00(11) . . . . ?
